data_7156244
loop_
_publ_author_name
'Duan, Wenzeng'
'Liu, Qingsong'
'Huo, Yanmin'
'Cui, Jichun'
'Gong, Shuwen'
'Liu, Zhipeng'

_publ_section_title
;
 AIE-active boron complexes based on benzothiazole-hydrazone chelates.
;
_journal_issue 27
_journal_name_full 'Organic &amp; biomolecular chemistry'
_journal_page_first 4977
_journal_page_last 4984
_journal_paper_doi 10.1039/c8ob00755a
_journal_volume 16
_journal_year 2018
_chemical_formula_sum 'C31 H22 B4 Cl2 F8 N8 O2 S2'
_chemical_formula_weight 868.83
_space_group_IT_number 14
_space_group_name_Hall '-P 2ybc'
_space_group_name_H-M_alt 'P 1 21/c 1'
_symmetry_cell_setting monoclinic
_symmetry_space_group_name_Hall '-P 2ybc'
_symmetry_space_group_name_H-M 'P 1 21/c 1'
_atom_sites_solution_hydrogens geom
_atom_sites_solution_primary direct
_atom_sites_solution_secondary difmap
_audit_block_doi 10.5517/ccdc.csd.cc1lbvb3
_audit_creation_method SHELXL-97
_audit_update_record
;
2016-03-23 deposited with the CCDC.
2018-05-04 downloaded from the CCDC.
;
_cell_angle_alpha 90.00
_cell_angle_beta 98.095(2)
_cell_angle_gamma 90.00
_cell_formula_units_Z 2
_cell_length_a 9.0994(6)
_cell_length_b 17.1180(10)
_cell_length_c 11.3594(9)
_cell_measurement_reflns_used 1755
_cell_measurement_temperature 293(2)
_cell_measurement_theta_max 70.835
_cell_measurement_theta_min 4.694
_cell_volume 1751.8(2)
_computing_cell_refinement 'Bruker FRAMBO'
_computing_data_collection 'Bruker FRAMBO'
_computing_data_reduction 'Bruker SAINT'
_computing_molecular_graphics 'Bruker SHELXTL'
_computing_publication_material 'Bruker SHELXTL'
_computing_structure_refinement 'SHELXL-97 (Sheldrick, 1997)'
_computing_structure_solution 'SHELXS-97 (Sheldrick, 1990)'
_diffrn_ambient_temperature 293(2)
_diffrn_measured_fraction_theta_full 1.000
_diffrn_measured_fraction_theta_max 1.000
_diffrn_measurement_device_type 'CCD area detector'
_diffrn_measurement_method 'phi and omega scans'
_diffrn_radiation_monochromator graphite
_diffrn_radiation_source 'fine-focus sealed tube'
_diffrn_radiation_type CuK\a
_diffrn_radiation_wavelength 1.54178
_diffrn_reflns_av_R_equivalents 0.0443
_diffrn_reflns_av_sigmaI/netI 0.0636
_diffrn_reflns_limit_h_max 9
_diffrn_reflns_limit_h_min -10
_diffrn_reflns_limit_k_max 17
_diffrn_reflns_limit_k_min -20
_diffrn_reflns_limit_l_max 11
_diffrn_reflns_limit_l_min -13
_diffrn_reflns_number 6076
_diffrn_reflns_theta_full 67.23
_diffrn_reflns_theta_max 67.23
_diffrn_reflns_theta_min 4.70
_exptl_absorpt_coefficient_mu 3.581
_exptl_absorpt_correction_T_max 0.6732
_exptl_absorpt_correction_T_min 0.6532
_exptl_absorpt_correction_type multi-scan
_exptl_absorpt_process_details sadabs
_exptl_crystal_colour red
_exptl_crystal_density_diffrn 1.647
_exptl_crystal_density_method 'not measured'
_exptl_crystal_description block
_exptl_crystal_F_000 876
_exptl_crystal_size_max 0.13
_exptl_crystal_size_mid 0.12
_exptl_crystal_size_min 0.12
_refine_diff_density_max 1.563
_refine_diff_density_min -1.399
_refine_diff_density_rms 0.138
_refine_ls_extinction_method none
_refine_ls_goodness_of_fit_ref 1.082
_refine_ls_hydrogen_treatment constr
_refine_ls_matrix_type full
_refine_ls_number_parameters 268
_refine_ls_number_reflns 3135
_refine_ls_number_restraints 20
_refine_ls_restrained_S_all 1.103
_refine_ls_R_factor_all 0.1046
_refine_ls_R_factor_gt 0.0831
_refine_ls_shift/su_max 0.000
_refine_ls_shift/su_mean 0.000
_refine_ls_structure_factor_coef Fsqd
_refine_ls_weighting_details 'calc w=1/[\s^2^(Fo^2^)+(0.1471P)^2^+3.4294P] where P=(Fo^2^+2Fc^2^)/3'
_refine_ls_weighting_scheme calc
_refine_ls_wR_factor_gt 0.2370
_refine_ls_wR_factor_ref 0.2575
_reflns_number_gt 2354
_reflns_number_total 3135
_reflns_threshold_expression >2sigma(I)
_cod_data_source_file c8ob00755a2.cif
_cod_data_source_block 141025g
_cod_depositor_comments
;
The following automatic conversions were performed:

'_symmetry_cell_setting' value 'Monoclinic' changed to 'monoclinic'
according to
/home/data/users/saulius/crontab/automatic-downloads/rss-feeds/RSC/lib/dictionaries/cif_core.dic
dictionary named 'cif_core.dic' version 2.4.2 from 2011-04-26.

Automatic conversion script
Id: cif_fix_values 4973 2017-02-22 13:04:09Z antanas 

 Adding full bibliography for 7156244--7156247.cif.
;
_cod_original_cell_volume 1751.7(2)
_cod_original_sg_symbol_H-M 'P2(1)/c  '
_cod_database_code 7156244

loop_
_symmetry_equiv_pos_as_xyz
'x, y, z'
'-x, y+1/2, -z+1/2'
'-x, -y, -z'
'x, -y-1/2, z-1/2'

loop_
_atom_site_label
_atom_site_type_symbol
_atom_site_fract_x
_atom_site_fract_y
_atom_site_fract_z
_atom_site_U_iso_or_equiv
_atom_site_adp_type
_atom_site_occupancy
_atom_site_symmetry_multiplicity
_atom_site_calc_flag
_atom_site_refinement_flags
Cl2 Cl 0.2139(15) 0.4498(6) 0.5291(8) 0.196(5) Uani 0.50 1 d PDU
S1 S 0.13757(14) 0.82750(7) 1.06346(11) 0.0250(4) Uani 1 1 d .
F1 F 0.0970(4) 0.58568(18) 1.2796(3) 0.0423(9) Uani 1 1 d .
F2 F -0.0851(4) 0.58093(18) 1.1219(3) 0.0384(8) Uani 1 1 d .
F3 F 0.3391(4) 0.55362(18) 0.7467(3) 0.0348(8) Uani 1 1 d .
F4 F 0.5457(3) 0.56864(17) 0.8820(3) 0.0306(7) Uani 1 1 d .
N1 N 0.0681(4) 0.6954(2) 1.1463(4) 0.0201(9) Uani 1 1 d .
N2 N 0.3104(5) 0.5565(2) 0.9501(4) 0.0316(11) Uani 1 1 d .
H18 H 0.3153 0.5072 0.9646 0.038 Uiso 1 1 calc R
N3 N 0.3759(4) 0.6783(2) 0.8504(4) 0.0213(9) Uani 1 1 d .
N4 N 0.2959(4) 0.7174(2) 0.9163(3) 0.0195(9) Uani 1 1 d .
O1 O 0.1602(4) 0.56518(19) 1.0920(4) 0.0349(10) Uani 1 1 d .
B1 B 0.0563(7) 0.6040(3) 1.1623(6) 0.0267(13) Uani 1 1 d .
B2 B 0.3965(7) 0.5865(3) 0.8538(5) 0.0263(12) Uani 1 1 d .
C1 C -0.0868(5) 0.7358(3) 1.3006(4) 0.0264(11) Uani 1 1 d .
H1 H -0.1059 0.6850 1.3231 0.032 Uiso 1 1 calc R
C2 C -0.1431(6) 0.7992(3) 1.3549(5) 0.0303(12) Uani 1 1 d .
H2 H -0.2013 0.7909 1.4148 0.036 Uiso 1 1 calc R
C3 C -0.1139(6) 0.8758(3) 1.3214(5) 0.0347(13) Uani 1 1 d .
H3 H -0.1526 0.9175 1.3597 0.042 Uiso 1 1 calc R
C4 C -0.0293(6) 0.8904(3) 1.2329(5) 0.0304(12) Uani 1 1 d .
H4 H -0.0103 0.9413 1.2109 0.036 Uiso 1 1 calc R
C5 C 0.0274(5) 0.8271(3) 1.1771(4) 0.0236(10) Uani 1 1 d .
C6 C -0.0001(5) 0.7504(3) 1.2106(4) 0.0217(10) Uani 1 1 d .
C7 C 0.1439(5) 0.7279(3) 1.0670(4) 0.0204(10) Uani 1 1 d .
C8 C 0.2243(5) 0.6808(3) 0.9941(4) 0.0185(9) Uani 1 1 d .
C9 C 0.2302(5) 0.5981(3) 1.0126(5) 0.0237(10) Uani 1 1 d .
C10 C 0.4515(5) 0.7263(3) 0.7732(4) 0.0222(10) Uani 1 1 d .
C11 C 0.5174(5) 0.6910(3) 0.6833(4) 0.0272(11) Uani 1 1 d .
H11 H 0.5122 0.6372 0.6723 0.033 Uiso 1 1 calc R
C12 C 0.5905(6) 0.7373(4) 0.6106(5) 0.0325(12) Uani 1 1 d .
H12 H 0.6345 0.7141 0.5502 0.039 Uiso 1 1 calc R
C13 C 0.5995(6) 0.8165(3) 0.6255(5) 0.0309(12) Uani 1 1 d .
H13 H 0.6489 0.8467 0.5754 0.037 Uiso 1 1 calc R
C14 C 0.5344(6) 0.8518(3) 0.7159(5) 0.0326(12) Uani 1 1 d .
H14 H 0.5403 0.9056 0.7264 0.039 Uiso 1 1 calc R
C15 C 0.4603(6) 0.8060(3) 0.7908(5) 0.0283(11) Uani 1 1 d .
H15 H 0.4173 0.8290 0.8518 0.034 Uiso 1 1 calc R
Cl1 Cl 0.5000 0.5000 0.5000 0.231(4) Uani 1 2 d SDU
C16 C 0.3200(15) 0.489(2) 0.4303(17) 0.222(7) Uani 0.50 1 d PDU
H16A H 0.2801 0.5394 0.4028 0.266 Uiso 0.50 1 calc PR
H16B H 0.3182 0.4550 0.3619 0.266 Uiso 0.50 1 calc PR

loop_
_atom_site_aniso_label
_atom_site_aniso_U_11
_atom_site_aniso_U_22
_atom_site_aniso_U_33
_atom_site_aniso_U_23
_atom_site_aniso_U_13
_atom_site_aniso_U_12
Cl2 0.312(12) 0.145(7) 0.122(6) -0.016(5) -0.001(7) -0.106(8)
S1 0.0287(7) 0.0152(6) 0.0323(7) 0.0008(4) 0.0078(5) 0.0011(5)
F1 0.066(2) 0.0265(16) 0.0362(19) 0.0118(13) 0.0133(17) 0.0059(16)
F2 0.0329(17) 0.0233(16) 0.062(2) -0.0102(14) 0.0178(16) -0.0107(13)
F3 0.0402(18) 0.0243(15) 0.0403(18) -0.0081(13) 0.0074(14) -0.0010(13)
F4 0.0266(15) 0.0272(15) 0.0402(18) 0.0077(12) 0.0123(13) 0.0114(12)
N1 0.0190(19) 0.017(2) 0.025(2) -0.0004(15) 0.0037(16) -0.0019(15)
N2 0.037(2) 0.0110(19) 0.052(3) 0.0035(18) 0.024(2) 0.0023(18)
N3 0.0201(19) 0.019(2) 0.026(2) 0.0021(16) 0.0043(16) 0.0014(16)
N4 0.0182(19) 0.0163(19) 0.024(2) 0.0024(15) 0.0019(16) 0.0028(15)
O1 0.043(2) 0.0143(17) 0.053(3) 0.0046(16) 0.028(2) 0.0023(15)
B1 0.028(3) 0.016(3) 0.039(3) -0.002(2) 0.014(3) 0.000(2)
B2 0.030(3) 0.020(3) 0.031(3) -0.001(2) 0.012(2) 0.001(2)
C1 0.021(2) 0.029(3) 0.028(3) 0.000(2) -0.001(2) -0.004(2)
C2 0.024(2) 0.036(3) 0.032(3) -0.008(2) 0.007(2) -0.001(2)
C3 0.029(3) 0.031(3) 0.044(3) -0.009(2) 0.008(2) 0.004(2)
C4 0.033(3) 0.020(2) 0.040(3) -0.005(2) 0.009(2) 0.002(2)
C5 0.022(2) 0.023(2) 0.025(3) -0.0019(19) 0.0008(19) 0.0017(19)
C6 0.018(2) 0.021(2) 0.025(2) -0.0022(19) -0.0018(18) 0.0016(18)
C7 0.021(2) 0.014(2) 0.024(2) 0.0027(17) -0.0024(19) -0.0005(18)
C8 0.017(2) 0.014(2) 0.024(2) 0.0013(17) 0.0011(18) -0.0001(17)
C9 0.020(2) 0.017(2) 0.035(3) 0.002(2) 0.008(2) 0.0013(19)
C10 0.017(2) 0.021(2) 0.029(3) 0.0059(19) 0.0055(19) 0.0005(18)
C11 0.023(2) 0.030(3) 0.027(3) 0.001(2) -0.002(2) 0.001(2)
C12 0.024(3) 0.048(3) 0.026(3) 0.003(2) 0.005(2) 0.004(2)
C13 0.026(3) 0.040(3) 0.027(3) 0.013(2) 0.006(2) -0.002(2)
C14 0.033(3) 0.026(3) 0.040(3) 0.009(2) 0.007(2) -0.007(2)
C15 0.029(3) 0.026(3) 0.032(3) 0.001(2) 0.011(2) -0.001(2)
Cl1 0.361(12) 0.162(6) 0.197(7) -0.080(5) 0.130(7) -0.060(7)
C16 0.343(15) 0.158(10) 0.181(11) -0.060(10) 0.093(11) -0.078(11)

loop_
_atom_type_symbol
_atom_type_description
_atom_type_scat_dispersion_real
_atom_type_scat_dispersion_imag
_atom_type_scat_source
C C 0.0181 0.0091 'International Tables Vol C Tables 4.2.6.8 and 6.1.1.4'
H H 0.0000 0.0000 'International Tables Vol C Tables 4.2.6.8 and 6.1.1.4'
N N 0.0311 0.0180 'International Tables Vol C Tables 4.2.6.8 and 6.1.1.4'
O O 0.0492 0.0322 'International Tables Vol C Tables 4.2.6.8 and 6.1.1.4'
B B 0.0090 0.0039 'International Tables Vol C Tables 4.2.6.8 and 6.1.1.4'
F F 0.0727 0.0534 'International Tables Vol C Tables 4.2.6.8 and 6.1.1.4'
S S 0.3331 0.5567 'International Tables Vol C Tables 4.2.6.8 and 6.1.1.4'
Cl Cl 0.3639 0.7018 'International Tables Vol C Tables 4.2.6.8 and 6.1.1.4'

loop_
_geom_angle_atom_site_label_1
_geom_angle_atom_site_label_2
_geom_angle_atom_site_label_3
_geom_angle
_geom_angle_site_symmetry_1
C7 S1 C5 90.0(2) .
C7 N1 C6 112.6(4) .
C7 N1 B1 122.8(4) .
C6 N1 B1 124.6(4) .
C9 N2 B2 126.4(4) .
N4 N3 C10 114.3(4) .
N4 N3 B2 124.7(4) .
C10 N3 B2 121.0(4) .
N3 N4 C8 120.6(4) .
C9 O1 B1 126.3(4) .
F2 B1 F1 112.0(5) .
F2 B1 O1 109.5(4) .
F1 B1 O1 108.5(4) .
F2 B1 N1 108.9(4) .
F1 B1 N1 109.0(4) .
O1 B1 N1 108.9(4) .
F3 B2 F4 110.6(4) .
F3 B2 N2 109.2(4) .
F4 B2 N2 110.3(5) .
F3 B2 N3 110.8(4) .
F4 B2 N3 109.5(4) .
N2 B2 N3 106.4(4) .
C2 C1 C6 117.9(5) .
C1 C2 C3 121.2(5) .
C4 C3 C2 121.1(5) .
C3 C4 C5 118.4(5) .
C4 C5 C6 121.0(5) .
C4 C5 S1 128.6(4) .
C6 C5 S1 110.4(4) .
N1 C6 C1 127.0(5) .
N1 C6 C5 112.5(4) .
C1 C6 C5 120.5(5) .
N1 C7 C8 120.9(4) .
N1 C7 S1 114.5(4) .
C8 C7 S1 124.6(4) .
N4 C8 C7 117.4(4) .
N4 C8 C9 123.6(4) .
C7 C8 C9 119.0(4) .
N2 C9 O1 120.5(4) .
N2 C9 C8 118.3(4) .
O1 C9 C8 121.2(4) .
C15 C10 C11 120.9(5) .
C15 C10 N3 119.8(4) .
C11 C10 N3 119.3(4) .
C12 C11 C10 118.9(5) .
C13 C12 C11 121.4(5) .
C12 C13 C14 119.8(5) .
C13 C14 C15 119.8(5) .
C10 C15 C14 119.3(5) .
C16 Cl1 C16 180.000(1) 3_666
Cl2 C16 Cl1 109.1(10) .

loop_
_geom_bond_atom_site_label_1
_geom_bond_atom_site_label_2
_geom_bond_distance
_geom_bond_site_symmetry_2
Cl2 C16 1.718(10) .
S1 C7 1.707(5) .
S1 C5 1.743(5) .
F1 B1 1.369(7) .
F2 B1 1.362(7) .
F3 B2 1.375(7) .
F4 B2 1.384(7) .
N1 C7 1.331(6) .
N1 C6 1.391(6) .
N1 B1 1.580(6) .
N2 C9 1.300(6) .
N2 B2 1.521(7) .
N3 N4 1.300(6) .
N3 C10 1.444(6) .
N3 B2 1.583(7) .
N4 C8 1.326(6) .
O1 C9 1.303(6) .
O1 B1 1.478(6) .
C1 C2 1.382(7) .
C1 C6 1.398(7) .
C2 C3 1.402(8) .
C3 C4 1.372(8) .
C4 C5 1.390(7) .
C5 C6 1.400(7) .
C7 C8 1.429(7) .
C8 C9 1.431(6) .
C10 C15 1.380(7) .
C10 C11 1.393(7) .
C11 C12 1.381(8) .
C12 C13 1.367(9) .
C13 C14 1.394(8) .
C14 C15 1.398(7) .
Cl1 C16 1.726(10) 3_666
Cl1 C16 1.726(10) .
